data_9001649
loop_
_publ_author_name
'Ni, Y.'
'Hughes, J. M.'
'Mariano, A. N.'

_publ_section_title
;
 Crystal chemistry of the monazite and xenotime structures
 Pr(PO4)
;
_journal_name_full 'American Mineralogist'
_journal_page_first 21
_journal_page_last 26
_journal_volume 80
_journal_year 1995
_chemical_formula_sum 'O4 P Pr'
_chemical_name_mineral Monazite
_space_group_IT_number 14
_symmetry_space_group_name_Hall '-P 2yn'
_symmetry_space_group_name_H-M 'P 1 21/n 1'
_cell_angle_alpha 90
_cell_angle_beta 103.53
_cell_angle_gamma 90
_cell_length_a 6.7596
_cell_length_b 6.9812
_cell_length_c 6.4344
_cell_formula_units_Z 4
_cell_volume 295.213
_database_code_amcsd 0001701
_exptl_crystal_density_diffrn 5.307
_cod_original_formula_sum 'Pr P O4'
_cod_database_code 9001649

loop_
_space_group_symop_operation_xyz
x,y,z
1/2+x,1/2-y,1/2+z
1/2-x,1/2+y,1/2-z
-x,-y,-z

loop_
_atom_site_label
_atom_site_fract_x
_atom_site_fract_y
_atom_site_fract_z
_atom_site_U_iso_or_equiv
Pr 0.28177 0.15862 0.09988 0.00445
P 0.30400 0.16300 0.61270 0.00456
O1 0.24980 0.00510 0.44410 0.00874
O2 0.38160 0.33270 0.49900 0.00849
O3 0.47440 0.10460 0.80570 0.00798
O4 0.12600 0.21500 0.71200 0.00785

loop_
_cod_related_entry_id
_cod_related_entry_database
_cod_related_entry_code
1 AMCSD 0001701
